data_4033279
loop_
_publ_author_name
'Fraser, Craig'
'Young, Rowan D.'

_publ_section_title
;
 A stable carbocation generated via 2,5-cyclohexadien-1-one protonation.
;
_journal_name_full 'The Journal of organic chemistry'
_journal_paper_doi 10.1021/acs.joc.7b02668
_journal_year 2017
_chemical_formula_moiety 'C27 H32 O1'
_chemical_formula_sum 'C27 H32 O'
_chemical_formula_weight 372.55
_space_group_IT_number 15
_symmetry_cell_setting monoclinic
_symmetry_space_group_name_Hall '-C 2yc'
_symmetry_space_group_name_H-M 'C 1 2/c 1'
_atom_sites_solution_hydrogens difmap
_atom_sites_solution_primary other
_cell_angle_alpha 90
_cell_angle_beta 96.953(4)
_cell_angle_gamma 90
_cell_formula_units_Z 8
_cell_length_a 19.8182(11)
_cell_length_b 5.9878(3)
_cell_length_c 36.1268(17)
_cell_measurement_reflns_used 21810
_cell_measurement_temperature 100
_cell_measurement_theta_max 66.714
_cell_measurement_theta_min 2.464
_cell_volume 4255.5(4)
_computing_cell_refinement 'USER DEFINED CELL REFINEMENT'
_computing_data_collection 'USER DEFINED DATA COLLECTION'
_computing_data_reduction 'USER DEFINED DATA REDUCTION'
_computing_molecular_graphics 'CAMERON (Watkin et al., 1996)'
_computing_publication_material 'CRYSTALS (Betteridge et al., 2003)'
_computing_structure_refinement 'CRYSTALS (Betteridge et al., 2003)'
_computing_structure_solution 'Superflip (Palatinus & Chapuis, 2007)'
_diffrn_ambient_temperature 100
_diffrn_measured_fraction_theta_full 0.999
_diffrn_measured_fraction_theta_max 0.999
_diffrn_measurement_device Serial
_diffrn_measurement_device_type Unknown
_diffrn_measurement_method \w/2\q
_diffrn_radiation_monochromator graphite
_diffrn_radiation_type 'Cu K\a'
_diffrn_radiation_wavelength 1.54178
_diffrn_reflns_av_R_equivalents 0.086
_diffrn_reflns_limit_h_max 23
_diffrn_reflns_limit_h_min -23
_diffrn_reflns_limit_k_max 7
_diffrn_reflns_limit_k_min -7
_diffrn_reflns_limit_l_max 42
_diffrn_reflns_limit_l_min -42
_diffrn_reflns_number 21810
_diffrn_reflns_theta_full 66.714
_diffrn_reflns_theta_max 66.714
_diffrn_reflns_theta_min 2.464
_diffrn_standards_number 0
_exptl_absorpt_coefficient_mu 0.517
_exptl_absorpt_correction_type none
_exptl_crystal_colour colourless
_exptl_crystal_density_diffrn 1.163
_exptl_crystal_density_method 'not measured'
_exptl_crystal_description block
_exptl_crystal_F_000 1616
_exptl_crystal_size_max 0.1
_exptl_crystal_size_mid 0.1
_exptl_crystal_size_min 0.1
_refine_diff_density_max 0.48
_refine_diff_density_min -0.43
_refine_ls_extinction_method None
_refine_ls_goodness_of_fit_ref 1.0052
_refine_ls_hydrogen_treatment noref
_refine_ls_matrix_type full
_refine_ls_number_parameters 253
_refine_ls_number_reflns 3749
_refine_ls_number_restraints 0
_refine_ls_R_factor_all 0.0905
_refine_ls_R_factor_gt 0.0557
_refine_ls_shift/su_max 0.0004503
_refine_ls_shift/su_mean 0.0000430
_refine_ls_structure_factor_coef Fsqd
_refine_ls_weighting_details
;
 Method= Modified Sheldrick 
 w=1/[\s^2^(F^2^) + ( 0.04P)^2^ +11.47P] 
 ,where P=(max(Fo^2^,0) + 2Fc^2^)/3 
;
_refine_ls_weighting_scheme calc
_refine_ls_wR_factor_all 0.1333
_refine_ls_wR_factor_gt 0.1200
_refine_ls_wR_factor_ref 0.1333
_reflns_limit_h_max 23
_reflns_limit_h_min -23
_reflns_limit_k_max 7
_reflns_limit_k_min 0
_reflns_limit_l_max 42
_reflns_limit_l_min 0
_reflns_number_gt 2514
_reflns_number_total 3766
_reflns_threshold_expression I>2.0\s(I)
_oxford_diffrn_Wilson_B_factor 1.65
_oxford_diffrn_Wilson_scale 195.23
_oxford_refine_ls_r_factor_ref 0.0905
_oxford_refine_ls_scale 0.07358(2)
_oxford_reflns_number_all 3749
_oxford_reflns_threshold_expression_ref I>-3.0\s(I)
_oxford_structure_analysis_title CCDC_1552564_compound_3BARF
_cod_data_source_file jo7b02668_si_002.cif
_cod_data_source_block 1
_cod_depositor_comments
;
The following automatic conversions were performed:

'_atom_sites_solution_primary' value 'Other' changed to 'other'
according to
/home/data/users/saulius/crontab/automatic-downloads/rss-feeds/ACS/lib/dictionaries/cif_core.dic
dictionary named 'cif_core.dic' version 2.4.2 from 2011-04-26.

Automatic conversion script
Id: cif_fix_values 4973 2017-02-22 13:04:09Z antanas 
;
_cod_original_cell_volume 4255.5(2)
_cod_original_sg_symbol_H-M 'C 2/c '
_cod_original_formula_sum 'C27 H32 O1'
_cod_database_code 4033279

loop_
_symmetry_equiv_pos_as_xyz
x,y,z
-x,-y,-z
x+1/2,y+1/2,z
-x+1/2,-y+1/2,-z
x,-y,z+1/2
-x,y,-z+1/2
x+1/2,-y+1/2,z+1/2
-x+1/2,y+1/2,-z+1/2

loop_
_atom_site_label
_atom_site_type_symbol
_atom_site_fract_x
_atom_site_fract_y
_atom_site_fract_z
_atom_site_U_iso_or_equiv
_atom_site_occupancy
_atom_site_adp_type
C11 C 0.75486(13) 0.1678(4) 0.62341(6) 0.0189 1.0000 Uani
C12 C 0.80419(12) 0.2417(4) 0.60211(6) 0.0174 1.0000 Uani
C13 C 0.79075(13) 0.4023(4) 0.57413(6) 0.0179 1.0000 Uani
C14 C 0.72414(13) 0.4848(4) 0.56771(6) 0.0174 1.0000 Uani
C15 C 0.67294(12) 0.4207(4) 0.58923(6) 0.0175 1.0000 Uani
C16 C 0.69055(12) 0.2609(4) 0.61673(6) 0.0191 1.0000 Uani
C21 C 0.84251(13) -0.0629(4) 0.66598(6) 0.0192 1.0000 Uani
C22 C 0.88133(14) 0.1017(4) 0.68525(7) 0.0256 1.0000 Uani
C23 C 0.94752(14) 0.0625(5) 0.69990(7) 0.0286 1.0000 Uani
C24 C 0.97766(14) -0.1425(5) 0.69545(7) 0.0280 1.0000 Uani
C25 C 0.94051(14) -0.3078(4) 0.67571(7) 0.0283 1.0000 Uani
C26 C 0.87318(14) -0.2685(4) 0.66109(7) 0.0249 1.0000 Uani
C31 C 0.72349(13) -0.0164(4) 0.68249(7) 0.0211 1.0000 Uani
C32 C 0.72094(13) 0.1730(4) 0.70446(7) 0.0251 1.0000 Uani
C33 C 0.67871(15) 0.1816(5) 0.73266(7) 0.0304 1.0000 Uani
C34 C 0.63833(14) 0.0009(5) 0.73863(7) 0.0326 1.0000 Uani
C35 C 0.64085(14) -0.1886(5) 0.71739(8) 0.0315 1.0000 Uani
C36 C 0.68298(14) -0.1972(4) 0.68946(7) 0.0246 1.0000 Uani
C41 C 0.84687(13) 0.4826(4) 0.55129(7) 0.0203 1.0000 Uani
C42 C 0.91583(13) 0.3774(4) 0.56510(7) 0.0263 1.0000 Uani
C43 C 0.83035(13) 0.4131(4) 0.51010(7) 0.0234 1.0000 Uani
C44 C 0.85740(13) 0.7370(4) 0.55465(7) 0.0235 1.0000 Uani
C51 C 0.60046(12) 0.5181(4) 0.58295(7) 0.0191 1.0000 Uani
C52 C 0.56541(13) 0.4587(4) 0.54371(7) 0.0245 1.0000 Uani
C53 C 0.60250(13) 0.7731(4) 0.58845(7) 0.0242 1.0000 Uani
C54 C 0.55528(13) 0.4250(4) 0.61094(7) 0.0254 1.0000 Uani
O1 O 0.70846(9) 0.6347(3) 0.53901(5) 0.0255 1.0000 Uani
C1 C 0.76790(13) -0.0282(4) 0.65075(6) 0.0195 1.0000 Uani
H121 H 0.8486 0.1825 0.6063 0.0213 1.0000 Uiso
H161 H 0.6568 0.2144 0.6313 0.0224 1.0000 Uiso
H221 H 0.8611 0.2437 0.6880 0.0303 1.0000 Uiso
H231 H 0.9736 0.1771 0.7134 0.0331 1.0000 Uiso
H241 H 1.0229 -0.1684 0.7057 0.0341 1.0000 Uiso
H251 H 0.9603 -0.4481 0.6717 0.0337 1.0000 Uiso
H261 H 0.8481 -0.3805 0.6474 0.0302 1.0000 Uiso
H321 H 0.7482 0.2980 0.7000 0.0300 1.0000 Uiso
H331 H 0.6778 0.3092 0.7467 0.0354 1.0000 Uiso
H341 H 0.6079 0.0083 0.7570 0.0389 1.0000 Uiso
H351 H 0.6139 -0.3134 0.7214 0.0378 1.0000 Uiso
H361 H 0.6850 -0.3305 0.6754 0.0283 1.0000 Uiso
H423 H 0.9502 0.4341 0.5505 0.0383 1.0000 Uiso
H421 H 0.9306 0.4170 0.5906 0.0388 1.0000 Uiso
H422 H 0.9146 0.2151 0.5631 0.0387 1.0000 Uiso
H431 H 0.8662 0.4653 0.4960 0.0346 1.0000 Uiso
H433 H 0.8287 0.2511 0.5085 0.0343 1.0000 Uiso
H432 H 0.7861 0.4693 0.4990 0.0340 1.0000 Uiso
H442 H 0.8923 0.7863 0.5394 0.0345 1.0000 Uiso
H441 H 0.8730 0.7800 0.5805 0.0349 1.0000 Uiso
H443 H 0.8152 0.8188 0.5470 0.0346 1.0000 Uiso
H522 H 0.5194 0.5241 0.5410 0.0364 1.0000 Uiso
H523 H 0.5606 0.2976 0.5408 0.0356 1.0000 Uiso
H521 H 0.5910 0.5162 0.5242 0.0359 1.0000 Uiso
H533 H 0.5570 0.8354 0.5841 0.0367 1.0000 Uiso
H531 H 0.6214 0.8127 0.6138 0.0364 1.0000 Uiso
H532 H 0.6303 0.8450 0.5715 0.0362 1.0000 Uiso
H541 H 0.5108 0.4976 0.6063 0.0371 1.0000 Uiso
H543 H 0.5746 0.4541 0.6365 0.0377 1.0000 Uiso
H542 H 0.5490 0.2652 0.6073 0.0374 1.0000 Uiso
H1 H 0.7533 -0.1644 0.6361 0.0218 1.0000 Uiso
H11 H 0.6852 0.7660 0.5382 0.0500 1.0000 Uiso

loop_
_atom_site_aniso_label
_atom_site_aniso_U_11
_atom_site_aniso_U_22
_atom_site_aniso_U_33
_atom_site_aniso_U_23
_atom_site_aniso_U_13
_atom_site_aniso_U_12
C11 0.0237(14) 0.0147(12) 0.0176(12) -0.0013(10) 0.0001(10) 0.0015(10)
C12 0.0167(12) 0.0135(11) 0.0217(12) -0.0008(10) 0.0016(10) 0.0035(10)
C13 0.0226(13) 0.0138(12) 0.0175(12) -0.0004(9) 0.0029(10) 0.0001(10)
C14 0.0239(14) 0.0101(11) 0.0179(12) 0.0002(9) 0.0010(10) 0.0012(10)
C15 0.0196(13) 0.0139(12) 0.0194(12) -0.0031(10) 0.0041(10) -0.0003(10)
C16 0.0225(13) 0.0142(12) 0.0214(13) 0.0016(10) 0.0064(10) -0.0011(11)
C21 0.0273(14) 0.0139(12) 0.0171(12) 0.0059(10) 0.0061(10) 0.0028(11)
C22 0.0321(16) 0.0189(13) 0.0259(13) 0.0013(11) 0.0036(11) 0.0037(12)
C23 0.0349(17) 0.0261(14) 0.0244(13) 0.0000(12) 0.0013(12) -0.0015(13)
C24 0.0241(15) 0.0305(15) 0.0292(14) 0.0108(12) 0.0025(11) 0.0056(12)
C25 0.0344(16) 0.0191(14) 0.0335(15) 0.0083(11) 0.0129(12) 0.0097(12)
C26 0.0324(16) 0.0189(13) 0.0238(13) 0.0019(11) 0.0057(11) 0.0005(12)
C31 0.0240(14) 0.0193(13) 0.0192(12) 0.0047(10) -0.0006(10) 0.0051(11)
C32 0.0270(15) 0.0234(13) 0.0241(13) 0.0033(11) 0.0000(11) 0.0003(12)
C33 0.0387(17) 0.0289(15) 0.0224(13) -0.0037(12) -0.0008(12) 0.0116(13)
C34 0.0294(16) 0.0436(18) 0.0266(14) 0.0115(13) 0.0104(12) 0.0115(14)
C35 0.0280(15) 0.0307(16) 0.0363(15) 0.0136(13) 0.0060(12) -0.0014(13)
C36 0.0295(15) 0.0184(13) 0.0249(13) 0.0031(11) -0.0001(11) 0.0026(11)
C41 0.0219(14) 0.0172(12) 0.0223(13) 0.0040(10) 0.0049(10) 0.0031(11)
C42 0.0219(14) 0.0251(14) 0.0333(14) 0.0087(12) 0.0087(11) 0.0020(12)
C43 0.0278(15) 0.0186(13) 0.0246(13) 0.0037(11) 0.0072(11) 0.0015(11)
C44 0.0261(14) 0.0182(13) 0.0264(13) 0.0019(11) 0.0046(11) -0.0002(11)
C51 0.0178(13) 0.0175(12) 0.0224(13) -0.0011(10) 0.0037(10) 0.0016(10)
C52 0.0236(14) 0.0246(14) 0.0251(13) -0.0025(11) 0.0019(11) 0.0033(12)
C53 0.0245(14) 0.0210(13) 0.0271(14) -0.0014(11) 0.0034(11) 0.0048(11)
C54 0.0226(14) 0.0252(14) 0.0292(14) 0.0019(11) 0.0059(11) 0.0054(12)
O1 0.0323(10) 0.0183(9) 0.0260(9) 0.0096(7) 0.0035(8) 0.0098(8)
C1 0.0266(14) 0.0127(12) 0.0192(12) 0.0016(10) 0.0028(10) -0.0006(11)

loop_
_atom_type_symbol
_atom_type_scat_dispersion_real
_atom_type_scat_dispersion_imag
_atom_type_scat_Cromer_Mann_a1
_atom_type_scat_Cromer_Mann_b1
_atom_type_scat_Cromer_Mann_a2
_atom_type_scat_Cromer_Mann_b2
_atom_type_scat_Cromer_Mann_a3
_atom_type_scat_Cromer_Mann_b3
_atom_type_scat_Cromer_Mann_a4
_atom_type_scat_Cromer_Mann_b4
_atom_type_scat_Cromer_Mann_c
_atom_type_scat_source
C 0.0181 0.0091 2.3100 20.8439 1.0200 10.2075 1.5886 0.5687 0.8650 51.6512 0.2156 'International Tables Vol C 4.2.6.8 and 6.1.1.4'
H 0.0000 0.0000 0.4930 10.5109 0.3229 26.1257 0.1402 3.1424 0.0408 57.7998 0.0030 'International Tables Vol C 4.2.6.8 and 6.1.1.4'
O 0.0492 0.0322 3.0485 13.2771 2.2868 5.7011 1.5463 0.3239 0.8670 32.9089 0.2508 'International Tables Vol C 4.2.6.8 and 6.1.1.4'

loop_
_geom_angle_atom_site_label_1
_geom_angle_atom_site_label_2
_geom_angle_atom_site_label_3
_geom_angle
_geom_angle_publ_flag
C12 C11 C16 118.0(2) yes
C12 C11 C1 121.7(2) yes
C16 C11 C1 120.0(2) yes
C11 C12 C13 122.4(2) yes
C11 C12 H121 119.9 no
C13 C12 H121 117.8 no
C12 C13 C14 117.1(2) yes
C12 C13 C41 121.0(2) yes
C14 C13 C41 121.9(2) yes
C13 C14 C15 122.7(2) yes
C13 C14 O1 118.4(2) yes
C15 C14 O1 118.8(2) yes
C14 C15 C16 116.6(2) yes
C14 C15 C51 122.5(2) yes
C16 C15 C51 120.9(2) yes
C15 C16 C11 123.1(2) yes
C15 C16 H161 118.0 no
C11 C16 H161 118.9 no
C22 C21 C26 117.9(2) yes
C22 C21 C1 122.6(2) yes
C26 C21 C1 119.5(2) yes
C21 C22 C23 121.2(2) yes
C21 C22 H221 118.3 no
C23 C22 H221 120.5 no
C22 C23 C24 120.8(3) yes
C22 C23 H231 120.3 no
C24 C23 H231 118.8 no
C23 C24 C25 119.1(2) yes
C23 C24 H241 120.3 no
C25 C24 H241 120.6 no
C24 C25 C26 120.0(2) yes
C24 C25 H251 120.8 no
C26 C25 H251 119.2 no
C25 C26 C21 120.9(2) yes
C25 C26 H261 120.0 no
C21 C26 H261 119.1 no
C32 C31 C36 118.1(2) yes
C32 C31 C1 122.0(2) yes
C36 C31 C1 119.9(2) yes
C31 C32 C33 120.9(2) yes
C31 C32 H321 119.2 no
C33 C32 H321 119.9 no
C32 C33 C34 119.7(3) yes
C32 C33 H331 119.2 no
C34 C33 H331 121.1 no
C33 C34 C35 120.0(2) yes
C33 C34 H341 120.2 no
C35 C34 H341 119.8 no
C34 C35 C36 120.2(3) yes
C34 C35 H351 120.7 no
C36 C35 H351 119.1 no
C31 C36 C35 121.0(2) yes
C31 C36 H361 119.8 no
C35 C36 H361 119.2 no
C13 C41 C42 111.8(2) yes
C13 C41 C43 110.5(2) yes
C42 C41 C43 106.3(2) yes
C13 C41 C44 111.5(2) yes
C42 C41 C44 105.9(2) yes
C43 C41 C44 110.7(2) yes
C41 C42 H423 109.6 no
C41 C42 H421 111.5 no
H423 C42 H421 106.3 no
C41 C42 H422 111.8 no
H423 C42 H422 108.8 no
H421 C42 H422 108.5 no
C41 C43 H431 109.5 no
C41 C43 H433 109.1 no
H431 C43 H433 108.1 no
C41 C43 H432 112.2 no
H431 C43 H432 110.5 no
H433 C43 H432 107.3 no
C41 C44 H442 110.6 no
C41 C44 H441 111.0 no
H442 C44 H441 107.0 no
C41 C44 H443 111.6 no
H442 C44 H443 109.1 no
H441 C44 H443 107.3 no
C15 C51 C52 110.84(19) yes
C15 C51 C53 110.3(2) yes
C52 C51 C53 110.4(2) yes
C15 C51 C54 111.9(2) yes
C52 C51 C54 106.7(2) yes
C53 C51 C54 106.5(2) yes
C51 C52 H522 107.9 no
C51 C52 H523 110.9 no
H522 C52 H523 107.7 no
C51 C52 H521 111.4 no
H522 C52 H521 110.0 no
H523 C52 H521 108.8 no
C51 C53 H533 110.5 no
C51 C53 H531 111.3 no
H533 C53 H531 107.5 no
C51 C53 H532 111.4 no
H533 C53 H532 108.3 no
H531 C53 H532 107.6 no
C51 C54 H541 108.2 no
C51 C54 H543 111.5 no
H541 C54 H543 109.0 no
C51 C54 H542 110.1 no
H541 C54 H542 108.4 no
H543 C54 H542 109.5 no
C14 O1 H11 130.7 no
C11 C1 C31 112.3(2) yes
C11 C1 C21 114.6(2) yes
C31 C1 C21 110.86(19) yes
C11 C1 H1 105.6 no
C31 C1 H1 106.2 no
C21 C1 H1 106.6 no

loop_
_geom_bond_atom_site_label_1
_geom_bond_atom_site_label_2
_geom_bond_distance
_geom_bond_publ_flag
C11 C12 1.388(3) yes
C11 C16 1.385(3) yes
C11 C1 1.536(3) yes
C12 C13 1.398(3) yes
C12 H121 0.944 no
C13 C14 1.402(3) yes
C13 C41 1.540(3) yes
C14 C15 1.405(3) yes
C14 O1 1.378(3) yes
C15 C16 1.393(3) yes
C15 C51 1.541(3) yes
C16 H161 0.942 no
C21 C22 1.385(4) yes
C21 C26 1.393(3) yes
C21 C1 1.528(3) yes
C22 C23 1.374(4) yes
C22 H221 0.951 no
C23 C24 1.383(4) yes
C23 H231 0.956 no
C24 C25 1.380(4) yes
C24 H241 0.940 no
C25 C26 1.394(4) yes
C25 H251 0.945 no
C26 H261 0.939 no
C31 C32 1.389(4) yes
C31 C36 1.389(4) yes
C31 C1 1.529(3) yes
C32 C33 1.396(4) yes
C32 H321 0.948 no
C33 C34 1.378(4) yes
C33 H331 0.918 no
C34 C35 1.374(4) yes
C34 H341 0.950 no
C35 C36 1.386(4) yes
C35 H351 0.940 no
C36 H361 0.949 no
C41 C42 1.532(4) yes
C41 C43 1.542(3) yes
C41 C44 1.541(3) yes
C42 H423 0.972 no
C42 H421 0.963 no
C42 H422 0.974 no
C43 H431 0.973 no
C43 H433 0.972 no
C43 H432 0.979 no
C44 H442 0.979 no
C44 H441 0.981 no
C44 H443 0.980 no
C51 C52 1.543(3) yes
C51 C53 1.540(3) yes
C51 C54 1.534(3) yes
C52 H522 0.987 no
C52 H523 0.974 no
C52 H521 0.979 no
C53 H533 0.971 no
C53 H531 0.976 no
C53 H532 0.973 no
C54 H541 0.980 no
C54 H543 0.970 no
C54 H542 0.972 no
O1 H11 0.910 no
C1 H1 0.995 no

loop_
_geom_hbond_atom_site_label_D
_geom_hbond_atom_site_label_H
_geom_hbond_atom_site_label_A
_geom_hbond_site_symmetry_A
_geom_hbond_angle_DHA
_geom_hbond_distance_DH
_geom_hbond_distance_HA
_geom_hbond_distance_DA
_geom_hbond_publ_flag
C44 H443 O1 . 121.37(15) 0.980 2.371 3.001(4) yes
C52 H521 O1 . 120.65(15) 0.979 2.431 3.049(4) yes
C53 H532 O1 . 121.47(15) 0.973 2.409 3.032(4) yes
O1 H11 C43 4_666 132.78(12) 0.910 2.590 3.277(4) yes
